data_4349617
loop_
_publ_author_name
'Lovitt, June I.'
'Hawes, Chris S.'
'Lynes, Amy D.'
'Haffner, Benjamin'
'M\"obius, Matthias E.'
'Gunnlaugsson, Thorfinnur'

_publ_section_title
;
 Coordination chemistry of N-picolyl-1,8-naphthalimides: colourful low
 molecular weight metallo-gelators and unique chelation behaviours
;
_journal_issue 2
_journal_name_full 'Inorganic Chemistry Frontiers'
_journal_page_first 296
_journal_paper_doi 10.1039/C6QI00498A
_journal_volume 4
_journal_year 2017
_chemical_formula_moiety 'C36 H24 Cl2 Mn N4 O4, 2(H2 O)'
_chemical_formula_sum 'C36 H28 Cl2 Mn N4 O6'
_chemical_formula_weight 738.46
_space_group_crystal_system triclinic
_space_group_IT_number 2
_space_group_name_Hall '-P 1'
_space_group_name_H-M_alt 'P -1'
_atom_sites_solution_hydrogens mixed
_atom_sites_solution_primary direct
_audit_creation_date 2016-09-24
_audit_creation_method
;
Olex2 1.2
(compiled 2016.09.09 svn.r3337 for OlexSys, GUI svn.r5227)
;
_audit_update_record
;
2016-10-26 deposited with the CCDC.
2016-12-09 downloaded from the CCDC.
;
_cell_angle_alpha 77.4960(10)
_cell_angle_beta 80.6640(10)
_cell_angle_gamma 64.1630(10)
_cell_formula_units_Z 1
_cell_length_a 8.8451(4)
_cell_length_b 9.5894(4)
_cell_length_c 10.3016(4)
_cell_measurement_reflns_used 2826
_cell_measurement_temperature 100(2)
_cell_measurement_theta_max 27.54
_cell_measurement_theta_min 2.39
_cell_volume 765.48(6)
_computing_cell_refinement 'SAINT V8.35A (2016)'
_computing_data_reduction 'SAINT V8.35A (2016)'
_computing_molecular_graphics 'Olex2 (Dolomanov et al., 2009)'
_computing_publication_material 'Olex2 (Dolomanov et al., 2009)'
_computing_structure_refinement 'ShelXL (Sheldrick, 2015)'
_computing_structure_solution 'XT (Sheldrick, 2015)'
_diffrn_ambient_temperature 99.99
_diffrn_detector 'Bruker APEX2 area detector'
_diffrn_detector_area_resol_mean 8
_diffrn_detector_type 'CCD area detector'
_diffrn_measured_fraction_theta_full 0.998
_diffrn_measured_fraction_theta_max 0.998
_diffrn_measurement_device 'three-circle diffractometer'
_diffrn_measurement_device_type 'Bruker APEX-II CCD'
_diffrn_measurement_method '\w and \f scans'
_diffrn_radiation_monochromator graphite
_diffrn_radiation_probe x-ray
_diffrn_radiation_type MoK\a
_diffrn_radiation_wavelength 0.71073
_diffrn_reflns_av_R_equivalents 0.0161
_diffrn_reflns_av_unetI/netI 0.0312
_diffrn_reflns_Laue_measured_fraction_full 0.998
_diffrn_reflns_Laue_measured_fraction_max 0.998
_diffrn_reflns_limit_h_max 11
_diffrn_reflns_limit_h_min -8
_diffrn_reflns_limit_k_max 11
_diffrn_reflns_limit_k_min -12
_diffrn_reflns_limit_l_max 11
_diffrn_reflns_limit_l_min -13
_diffrn_reflns_number 5680
_diffrn_reflns_point_group_measured_fraction_full 0.998
_diffrn_reflns_point_group_measured_fraction_max 0.998
_diffrn_reflns_theta_full 26.000
_diffrn_reflns_theta_max 27.516
_diffrn_reflns_theta_min 2.031
_diffrn_source 'sealed tube'
_diffrn_source_type 'Incoatec I\ms'
_diffrn_standards_number 0
_exptl_absorpt_coefficient_mu 0.664
_exptl_absorpt_correction_T_max 0.7456
_exptl_absorpt_correction_T_min 0.6908
_exptl_absorpt_correction_type multi-scan
_exptl_absorpt_process_details
;
SADABS-2014/5 (Bruker,2014/5) was used for absorption correction.
wR2(int) was 0.0336 before and 0.0262 after correction.
The Ratio of minimum to maximum transmission is 0.9265.
The \l/2 correction factor is 0.00150.
;
_exptl_crystal_colour pink
_exptl_crystal_colour_primary pink
_exptl_crystal_density_diffrn 1.602
_exptl_crystal_description block
_exptl_crystal_F_000 379
_exptl_crystal_size_max 0.23
_exptl_crystal_size_mid 0.13
_exptl_crystal_size_min 0.06
_refine_diff_density_max 0.375
_refine_diff_density_min -0.325
_refine_diff_density_rms 0.060
_refine_ls_extinction_method none
_refine_ls_goodness_of_fit_ref 1.025
_refine_ls_hydrogen_treatment mixed
_refine_ls_matrix_type full
_refine_ls_number_parameters 229
_refine_ls_number_reflns 3524
_refine_ls_number_restraints 2
_refine_ls_restrained_S_all 1.025
_refine_ls_R_factor_all 0.0405
_refine_ls_R_factor_gt 0.0297
_refine_ls_shift/su_max 0.000
_refine_ls_shift/su_mean 0.000
_refine_ls_structure_factor_coef Fsqd
_refine_ls_weighting_details 'w=1/[\s^2^(Fo^2^)+(0.0310P)^2^+0.5460P] where P=(Fo^2^+2Fc^2^)/3'
_refine_ls_weighting_scheme calc
_refine_ls_wR_factor_gt 0.0706
_refine_ls_wR_factor_ref 0.0760
_reflns_Friedel_coverage 0.000
_reflns_number_gt 2940
_reflns_number_total 3524
_reflns_threshold_expression 'I > 2\s(I)'
_cod_data_source_file c6qi00498a2.cif
_cod_data_source_block 1
_cod_database_code 4349617
_shelx_space_group_comment
;
The symmetry employed for this shelxl refinement is uniquely defined
by the following loop, which should always be used as a source of
symmetry information in preference to the above space-group names.
They are only intended as comments.
;
_shelx_estimated_absorpt_t_max 0.961
_shelx_estimated_absorpt_t_min 0.862
_olex2_refinement_description
;
1. Fixed Uiso
 At 1.2 times of:
  All C(H) groups, All C(H,H) groups
 At 1.5 times of:
  All O(H,H) groups
2. Restrained distances
 O3-H3A = O3-H3B
 0.95 with sigma of 0.02
3.a Secondary CH2 refined with riding coordinates:
 C6(H6A,H6B)
3.b Aromatic/amide H refined with riding coordinates:
 C1(H1), C9(H9), C14(H14), C15(H15), C2(H2), C11(H11), C13(H13), C3(H3),
 C4(H4), C10(H10)
;
_shelx_shelxl_version_number 2014/7
_olex2_submission_special_instructions 'No special instructions were received'

loop_
_space_group_symop_operation_xyz
'x, y, z'
'-x, -y, -z'

loop_
_atom_site_label
_atom_site_type_symbol
_atom_site_fract_x
_atom_site_fract_y
_atom_site_fract_z
_atom_site_U_iso_or_equiv
_atom_site_adp_type
_atom_site_occupancy
_atom_site_site_symmetry_order
_atom_site_calc_flag
_atom_site_refinement_flags_posn
_atom_site_refinement_flags_adp
_atom_site_refinement_flags_occupancy
Mn1 Mn 0.5000 0.5000 0.0000 0.01026(9) Uani 1 2 d S T P
Cl1 Cl 0.79275(5) 0.29174(5) -0.01000(4) 0.01764(10) Uani 1 1 d . . .
O1 O 0.50726(15) 0.50302(13) 0.21438(11) 0.0134(2) Uani 1 1 d . . .
O2 O 0.32972(16) 0.14778(14) 0.47617(12) 0.0168(3) Uani 1 1 d . . .
N2 N 0.42525(17) 0.32329(15) 0.35071(13) 0.0107(3) Uani 1 1 d . . .
O3 O -0.0513(2) 0.96038(17) 0.19441(15) 0.0298(3) Uani 1 1 d D . .
H3A H 0.039(3) 0.889(3) 0.140(2) 0.045 Uiso 1 1 d DR . .
H3B H -0.093(3) 1.055(2) 0.128(2) 0.045 Uiso 1 1 d DR . .
N1 N 0.39805(17) 0.30941(16) 0.06103(14) 0.0121(3) Uani 1 1 d . . .
C6 C 0.5375(2) 0.20158(18) 0.26963(16) 0.0120(3) Uani 1 1 d . . .
H6A H 0.5850 0.0986 0.3284 0.014 Uiso 1 1 calc R . .
H6B H 0.6321 0.2275 0.2252 0.014 Uiso 1 1 calc R . .
C5 C 0.4419(2) 0.19102(19) 0.16541(16) 0.0112(3) Uani 1 1 d . . .
C16 C 0.2204(2) 0.39782(19) 0.54338(16) 0.0118(3) Uani 1 1 d . . .
C12 C 0.1292(2) 0.65928(19) 0.60109(16) 0.0131(3) Uani 1 1 d . . .
C17 C 0.3248(2) 0.27954(19) 0.45831(16) 0.0121(3) Uani 1 1 d . . .
C1 C 0.3044(2) 0.3049(2) -0.02763(17) 0.0154(3) Uani 1 1 d . . .
H1 H 0.2704 0.3886 -0.1006 0.018 Uiso 1 1 calc R . .
C8 C 0.3263(2) 0.58529(19) 0.40552(16) 0.0112(3) Uani 1 1 d . . .
C7 C 0.4249(2) 0.47130(19) 0.31610(16) 0.0110(3) Uani 1 1 d . . .
C18 C 0.2267(2) 0.54674(19) 0.51641(16) 0.0112(3) Uani 1 1 d . . .
C9 C 0.3305(2) 0.73147(19) 0.37959(17) 0.0135(3) Uani 1 1 d . . .
H9 H 0.3961 0.7574 0.3038 0.016 Uiso 1 1 calc R . .
C14 C 0.0177(2) 0.4766(2) 0.73082(17) 0.0161(3) Uani 1 1 d . . .
H14 H -0.0549 0.4533 0.8021 0.019 Uiso 1 1 calc R . .
C15 C 0.1166(2) 0.3639(2) 0.64801(17) 0.0144(3) Uani 1 1 d . . .
H15 H 0.1115 0.2646 0.6645 0.017 Uiso 1 1 calc R . .
C2 C 0.2552(2) 0.1839(2) -0.01733(18) 0.0165(3) Uani 1 1 d . . .
H2 H 0.1883 0.1856 -0.0816 0.020 Uiso 1 1 calc R . .
C11 C 0.1396(2) 0.8066(2) 0.57313(17) 0.0150(3) Uani 1 1 d . . .
H11 H 0.0777 0.8821 0.6301 0.018 Uiso 1 1 calc R . .
C13 C 0.0258(2) 0.6201(2) 0.70883(17) 0.0154(3) Uani 1 1 d . . .
H13 H -0.0389 0.6938 0.7668 0.019 Uiso 1 1 calc R . .
C3 C 0.3050(2) 0.0605(2) 0.08779(18) 0.0159(3) Uani 1 1 d . . .
H3 H 0.2758 -0.0255 0.0959 0.019 Uiso 1 1 calc R . .
C4 C 0.3986(2) 0.06532(19) 0.18111(17) 0.0143(3) Uani 1 1 d . . .
H4 H 0.4327 -0.0169 0.2553 0.017 Uiso 1 1 calc R . .
C10 C 0.2379(2) 0.8415(2) 0.46497(18) 0.0162(3) Uani 1 1 d . . .
H10 H 0.2434 0.9407 0.4478 0.019 Uiso 1 1 calc R . .

loop_
_atom_site_aniso_label
_atom_site_aniso_U_11
_atom_site_aniso_U_22
_atom_site_aniso_U_33
_atom_site_aniso_U_23
_atom_site_aniso_U_13
_atom_site_aniso_U_12
Mn1 0.01143(18) 0.00961(17) 0.00992(18) -0.00160(13) 0.00092(13) -0.00512(14)
Cl1 0.0132(2) 0.0136(2) 0.0209(2) -0.00131(16) 0.00348(15) -0.00314(15)
O1 0.0163(6) 0.0143(6) 0.0116(6) -0.0024(5) 0.0013(4) -0.0089(5)
O2 0.0225(7) 0.0118(6) 0.0163(6) -0.0013(5) 0.0019(5) -0.0090(5)
N2 0.0120(6) 0.0095(6) 0.0101(7) -0.0026(5) 0.0001(5) -0.0038(5)
O3 0.0354(8) 0.0247(8) 0.0260(8) -0.0060(6) 0.0032(6) -0.0105(7)
N1 0.0114(7) 0.0121(7) 0.0125(7) -0.0018(5) -0.0001(5) -0.0048(5)
C6 0.0131(8) 0.0096(7) 0.0122(8) -0.0028(6) 0.0004(6) -0.0035(6)
C5 0.0104(7) 0.0101(7) 0.0119(8) -0.0037(6) 0.0023(6) -0.0033(6)
C16 0.0116(8) 0.0125(8) 0.0109(8) -0.0014(6) -0.0017(6) -0.0047(6)
C12 0.0109(8) 0.0151(8) 0.0128(8) -0.0037(6) -0.0030(6) -0.0036(6)
C17 0.0128(8) 0.0135(8) 0.0100(8) 0.0002(6) -0.0020(6) -0.0059(6)
C1 0.0157(8) 0.0158(8) 0.0146(8) -0.0003(7) -0.0017(6) -0.0073(7)
C8 0.0110(7) 0.0117(7) 0.0109(8) -0.0020(6) -0.0025(6) -0.0041(6)
C7 0.0102(7) 0.0122(8) 0.0111(8) -0.0009(6) -0.0036(6) -0.0046(6)
C18 0.0108(7) 0.0129(8) 0.0098(7) -0.0015(6) -0.0032(6) -0.0042(6)
C9 0.0154(8) 0.0129(8) 0.0133(8) -0.0011(6) -0.0020(6) -0.0071(7)
C14 0.0126(8) 0.0227(9) 0.0110(8) -0.0010(7) 0.0010(6) -0.0068(7)
C15 0.0151(8) 0.0153(8) 0.0128(8) 0.0009(7) -0.0025(6) -0.0071(7)
C2 0.0155(8) 0.0214(9) 0.0160(8) -0.0053(7) -0.0016(6) -0.0096(7)
C11 0.0149(8) 0.0133(8) 0.0158(8) -0.0057(7) -0.0043(6) -0.0024(6)
C13 0.0131(8) 0.0182(8) 0.0121(8) -0.0052(7) -0.0008(6) -0.0027(7)
C3 0.0172(8) 0.0141(8) 0.0202(9) -0.0063(7) 0.0031(7) -0.0098(7)
C4 0.0162(8) 0.0123(8) 0.0134(8) -0.0016(6) 0.0022(6) -0.0063(7)
C10 0.0186(9) 0.0118(8) 0.0196(9) -0.0033(7) -0.0044(7) -0.0064(7)

loop_
_atom_type_symbol
_atom_type_description
_atom_type_scat_dispersion_real
_atom_type_scat_dispersion_imag
_atom_type_scat_source
C C 0.0033 0.0016 'International Tables Vol C Tables 4.2.6.8 and 6.1.1.4'
H H 0.0000 0.0000 'International Tables Vol C Tables 4.2.6.8 and 6.1.1.4'
Cl Cl 0.1484 0.1585 'International Tables Vol C Tables 4.2.6.8 and 6.1.1.4'
Mn Mn 0.3368 0.7283 'International Tables Vol C Tables 4.2.6.8 and 6.1.1.4'
N N 0.0061 0.0033 'International Tables Vol C Tables 4.2.6.8 and 6.1.1.4'
O O 0.0106 0.0060 'International Tables Vol C Tables 4.2.6.8 and 6.1.1.4'

loop_
_geom_angle_atom_site_label_1
_geom_angle_atom_site_label_2
_geom_angle_atom_site_label_3
_geom_angle
_geom_angle_site_symmetry_1
_geom_angle_site_symmetry_3
Cl1 Mn1 Cl1 180.0 2_665 .
O1 Mn1 Cl1 88.23(3) 2_665 .
O1 Mn1 Cl1 91.77(3) . .
O1 Mn1 Cl1 91.77(3) 2_665 2_665
O1 Mn1 Cl1 88.23(3) . 2_665
O1 Mn1 O1 180.0 2_665 .
O1 Mn1 N1 90.32(4) 2_665 .
O1 Mn1 N1 90.32(4) . 2_665
O1 Mn1 N1 89.68(4) 2_665 2_665
O1 Mn1 N1 89.68(4) . .
N1 Mn1 Cl1 89.79(4) . .
N1 Mn1 Cl1 89.79(4) 2_665 2_665
N1 Mn1 Cl1 90.21(4) . 2_665
N1 Mn1 Cl1 90.21(4) 2_665 .
N1 Mn1 N1 180.0 . 2_665
C7 O1 Mn1 132.29(11) . .
C17 N2 C6 117.11(13) . .
C7 N2 C6 118.24(13) . .
C7 N2 C17 124.65(13) . .
H3A O3 H3B 100(2) . .
C5 N1 Mn1 126.33(11) . .
C1 N1 Mn1 115.47(11) . .
C1 N1 C5 117.50(14) . .
N2 C6 H6A 109.5 . .
N2 C6 H6B 109.5 . .
N2 C6 C5 110.74(13) . .
H6A C6 H6B 108.1 . .
C5 C6 H6A 109.5 . .
C5 C6 H6B 109.5 . .
N1 C5 C6 117.45(14) . .
N1 C5 C4 122.39(15) . .
C4 C5 C6 120.13(15) . .
C18 C16 C17 119.58(14) . .
C15 C16 C17 119.96(15) . .
C15 C16 C18 120.46(15) . .
C11 C12 C18 118.37(15) . .
C13 C12 C18 118.73(15) . .
C13 C12 C11 122.90(15) . .
O2 C17 N2 119.10(15) . .
O2 C17 C16 123.82(15) . .
N2 C17 C16 117.08(14) . .
N1 C1 H1 118.4 . .
N1 C1 C2 123.12(16) . .
C2 C1 H1 118.4 . .
C18 C8 C7 120.21(14) . .
C9 C8 C7 119.45(15) . .
C9 C8 C18 120.33(15) . .
O1 C7 N2 120.39(14) . .
O1 C7 C8 122.26(14) . .
N2 C7 C8 117.35(14) . .
C16 C18 C12 119.46(15) . .
C8 C18 C16 120.83(15) . .
C8 C18 C12 119.70(15) . .
C8 C9 H9 119.9 . .
C8 C9 C10 120.19(16) . .
C10 C9 H9 119.9 . .
C15 C14 H14 119.8 . .
C13 C14 H14 119.8 . .
C13 C14 C15 120.39(16) . .
C16 C15 C14 120.06(15) . .
C16 C15 H15 120.0 . .
C14 C15 H15 120.0 . .
C1 C2 H2 120.5 . .
C3 C2 C1 119.03(16) . .
C3 C2 H2 120.5 . .
C12 C11 H11 119.5 . .
C10 C11 C12 120.99(15) . .
C10 C11 H11 119.5 . .
C12 C13 H13 119.6 . .
C14 C13 C12 120.85(15) . .
C14 C13 H13 119.6 . .
C2 C3 H3 120.8 . .
C2 C3 C4 118.41(15) . .
C4 C3 H3 120.8 . .
C5 C4 H4 120.2 . .
C3 C4 C5 119.51(16) . .
C3 C4 H4 120.2 . .
C9 C10 H10 119.8 . .
C11 C10 C9 120.38(15) . .
C11 C10 H10 119.8 . .

loop_
_geom_bond_atom_site_label_1
_geom_bond_atom_site_label_2
_geom_bond_distance
_geom_bond_site_symmetry_2
Mn1 Cl1 2.4898(4) 2_665
Mn1 Cl1 2.4898(4) .
Mn1 O1 2.2266(11) 2_665
Mn1 O1 2.2266(11) .
Mn1 N1 2.3030(13) .
Mn1 N1 2.3030(13) 2_665
O1 C7 1.236(2) .
O2 C17 1.219(2) .
N2 C6 1.479(2) .
N2 C17 1.413(2) .
N2 C7 1.385(2) .
O3 H3A 0.979(17) .
O3 H3B 0.977(17) .
N1 C5 1.349(2) .
N1 C1 1.348(2) .
C6 H6A 0.9900 .
C6 H6B 0.9900 .
C6 C5 1.514(2) .
C5 C4 1.387(2) .
C16 C17 1.470(2) .
C16 C18 1.419(2) .
C16 C15 1.378(2) .
C12 C18 1.422(2) .
C12 C11 1.420(2) .
C12 C13 1.414(2) .
C1 H1 0.9500 .
C1 C2 1.385(2) .
C8 C7 1.466(2) .
C8 C18 1.411(2) .
C8 C9 1.385(2) .
C9 H9 0.9500 .
C9 C10 1.405(2) .
C14 H14 0.9500 .
C14 C15 1.412(2) .
C14 C13 1.377(2) .
C15 H15 0.9500 .
C2 H2 0.9500 .
C2 C3 1.383(3) .
C11 H11 0.9500 .
C11 C10 1.374(2) .
C13 H13 0.9500 .
C3 H3 0.9500 .
C3 C4 1.386(2) .
C4 H4 0.9500 .
C10 H10 0.9500 .

loop_
_geom_hbond_atom_site_label_D
_geom_hbond_atom_site_label_H
_geom_hbond_atom_site_label_A
_geom_hbond_distance_DH
_geom_hbond_distance_HA
_geom_hbond_distance_DA
_geom_hbond_angle_DHA
_geom_hbond_site_symmetry_A
O3 H3A Cl1 0.979(17) 2.266(17) 3.2317(15) 169(2) 2_665
O3 H3B Cl1 0.977(17) 2.291(17) 3.2647(16) 174(2) 1_465

loop_
_geom_torsion_atom_site_label_1
_geom_torsion_atom_site_label_2
_geom_torsion_atom_site_label_3
_geom_torsion_atom_site_label_4
_geom_torsion
Mn1 O1 C7 N2 59.0(2)
Mn1 O1 C7 C8 -122.03(14)
Mn1 N1 C5 C6 14.0(2)
Mn1 N1 C5 C4 -167.88(12)
Mn1 N1 C1 C2 169.66(13)
N2 C6 C5 N1 72.29(18)
N2 C6 C5 C4 -105.91(17)
N1 C5 C4 C3 -0.8(2)
N1 C1 C2 C3 -0.6(3)
C6 N2 C17 O2 -2.9(2)
C6 N2 C17 C16 176.68(14)
C6 N2 C7 O1 5.2(2)
C6 N2 C7 C8 -173.87(14)
C6 C5 C4 C3 177.31(15)
C5 N1 C1 C2 -1.3(2)
C12 C11 C10 C9 0.0(3)
C17 N2 C6 C5 82.96(17)
C17 N2 C7 O1 -174.48(15)
C17 N2 C7 C8 6.5(2)
C17 C16 C18 C12 -178.22(14)
C17 C16 C18 C8 2.8(2)
C17 C16 C15 C14 179.24(15)
C1 N1 C5 C6 -176.14(14)
C1 N1 C5 C4 2.0(2)
C1 C2 C3 C4 1.8(2)
C8 C9 C10 C11 -1.4(3)
C7 N2 C6 C5 -96.73(16)
C7 N2 C17 O2 176.78(15)
C7 N2 C17 C16 -3.7(2)
C7 C8 C18 C16 0.1(2)
C7 C8 C18 C12 -178.89(14)
C7 C8 C9 C10 -179.40(15)
C18 C16 C17 O2 178.36(16)
C18 C16 C17 N2 -1.2(2)
C18 C16 C15 C14 -1.1(2)
C18 C12 C11 C10 1.7(2)
C18 C12 C13 C14 -0.8(2)
C18 C8 C7 O1 176.41(15)
C18 C8 C7 N2 -4.6(2)
C18 C8 C9 C10 1.2(2)
C9 C8 C7 O1 -3.0(2)
C9 C8 C7 N2 176.02(14)
C9 C8 C18 C16 179.51(15)
C9 C8 C18 C12 0.5(2)
C15 C16 C17 O2 -2.0(3)
C15 C16 C17 N2 178.46(15)
C15 C16 C18 C12 2.1(2)
C15 C16 C18 C8 -176.84(15)
C15 C14 C13 C12 1.8(3)
C2 C3 C4 C5 -1.2(2)
C11 C12 C18 C16 179.08(15)
C11 C12 C18 C8 -1.9(2)
C11 C12 C13 C14 178.94(16)
C13 C12 C18 C16 -1.2(2)
C13 C12 C18 C8 177.80(15)
C13 C12 C11 C10 -178.03(16)
C13 C14 C15 C16 -0.9(3)
